data_7058393
loop_
_publ_author_name
'Ostrowska, Malgorzata'
'Golenya, Irina A.'
'Haukka, Matti'
'Fritsky, Igor O.'
'Gumienna-Kontecka, Elzbieta'

_publ_section_title
;
 Complex formation of copper(ii), nickel(ii) and zinc(ii) with
 ethylophosphonoacetohydroxamic acid: solution speciation, synthesis and
 structural characterization
;
_journal_issue 26
_journal_name_full 'New Journal of Chemistry'
_journal_page_first 10237
_journal_paper_doi 10.1039/C9NJ01175G
_journal_volume 43
_journal_year 2019
_chemical_formula_moiety 'C20 H46 Cu5 N4 Na4 O30 P4, 1.5(H2 O)'
_chemical_formula_sum 'C20 H49 Cu5 N4 Na4 O31.5 P4'
_chemical_formula_weight 1383.17
_space_group_crystal_system triclinic
_space_group_IT_number 2
_space_group_name_Hall '-P 1'
_space_group_name_H-M_alt 'P -1'
_symmetry_space_group_name_Hall '-P 1'
_symmetry_space_group_name_H-M 'P -1'
_atom_sites_solution_hydrogens mixed
_audit_creation_method SHELXL-2018/1
_audit_update_record
;
2019-03-05 deposited with the CCDC.    2019-05-14 downloaded from the CCDC.
;
_cell_angle_alpha 91.4700(10)
_cell_angle_beta 99.1550(10)
_cell_angle_gamma 91.9430(10)
_cell_formula_units_Z 2
_cell_length_a 11.5160(3)
_cell_length_b 13.9940(3)
_cell_length_c 14.6740(2)
_cell_measurement_reflns_used 23641
_cell_measurement_temperature 100(2)
_cell_measurement_theta_max 27.48
_cell_measurement_theta_min 1.00
_cell_volume 2332.17(9)
_computing_cell_refinement 'Denzo/Scalepack (Otwinowski & Minor, 1997)'
_computing_data_collection 'Collect (Bruker AXS BV, 1997-2004)'
_computing_data_reduction 'Denzo/Scalepack (Otwinowski & Minor, 1997)'
_computing_molecular_graphics 'Diamond v.3.1e (Brandenburg, 2007)'
_computing_publication_material 'SHELXL-2018/1 (Sheldrick, 2018)'
_computing_structure_refinement 'SHELXL-2018/1 (Sheldrick, 2018)'
_computing_structure_solution 'SIR2004 (Burla et al., 2005)'
_diffrn_ambient_temperature 100(2)
_diffrn_detector_area_resol_mean 9
_diffrn_measured_fraction_theta_full 0.999
_diffrn_measured_fraction_theta_max 0.997
_diffrn_measurement_device '95mm CCD camera on \k-goniostat'
_diffrn_measurement_device_type 'Nonius KappaCCD'
_diffrn_measurement_method '\f scans and \w scans with \k offset'
_diffrn_radiation_monochromator 'horizontally mounted graphite crystal'
_diffrn_radiation_source 'fine-focus sealed tube'
_diffrn_radiation_type MoK\a
_diffrn_radiation_wavelength 0.71073
_diffrn_reflns_av_R_equivalents 0.0513
_diffrn_reflns_av_unetI/netI 0.0512
_diffrn_reflns_Laue_measured_fraction_full 0.999
_diffrn_reflns_Laue_measured_fraction_max 0.997
_diffrn_reflns_limit_h_max 14
_diffrn_reflns_limit_h_min -14
_diffrn_reflns_limit_k_max 18
_diffrn_reflns_limit_k_min -18
_diffrn_reflns_limit_l_max 19
_diffrn_reflns_limit_l_min -17
_diffrn_reflns_number 45451
_diffrn_reflns_point_group_measured_fraction_full 0.999
_diffrn_reflns_point_group_measured_fraction_max 0.997
_diffrn_reflns_theta_full 25.242
_diffrn_reflns_theta_max 27.510
_diffrn_reflns_theta_min 2.565
_exptl_absorpt_coefficient_mu 2.518
_exptl_absorpt_correction_T_max 0.7945
_exptl_absorpt_correction_T_min 0.5963
_exptl_absorpt_correction_type multi-scan
_exptl_absorpt_process_details 'SORTAV (Blessing, 1995)'
_exptl_crystal_colour green
_exptl_crystal_density_diffrn 1.970
_exptl_crystal_description needle
_exptl_crystal_F_000 1396
_exptl_crystal_size_max 0.219
_exptl_crystal_size_mid 0.104
_exptl_crystal_size_min 0.087
_refine_diff_density_max 1.951
_refine_diff_density_min -1.263
_refine_diff_density_rms 0.129
_refine_ls_extinction_method none
_refine_ls_goodness_of_fit_ref 1.031
_refine_ls_hydrogen_treatment constr
_refine_ls_matrix_type full
_refine_ls_number_parameters 628
_refine_ls_number_reflns 10669
_refine_ls_number_restraints 0
_refine_ls_restrained_S_all 1.031
_refine_ls_R_factor_all 0.0667
_refine_ls_R_factor_gt 0.0438
_refine_ls_shift/su_max 0.001
_refine_ls_shift/su_mean 0.000
_refine_ls_structure_factor_coef Fsqd
_refine_ls_weighting_details 'w=1/[\s^2^(Fo^2^)+(0.0491P)^2^+7.2260P] where P=(Fo^2^+2Fc^2^)/3'
_refine_ls_weighting_scheme calc
_refine_ls_wR_factor_gt 0.1062
_refine_ls_wR_factor_ref 0.1163
_reflns_Friedel_coverage 0.000
_reflns_number_gt 8022
_reflns_number_total 10669
_reflns_threshold_expression 'I > 2\s(I)'
_cod_data_source_file c9nj01175g2.cif
_cod_data_source_block shelx
_cod_depositor_comments
;
Adding full bibliography for 7058393--7058394.cif.

2023-11-21
Z value and formula fixed to values more according to usual
chemical conventions.                 miguel
;
_cod_original_formula_sum 'C40 H98 Cu10 N8 Na8 O63 P8'
_cod_original_formula_weight 2766.34
_cod_original_formula_moiety '2(C20 H46 Cu5 N4 Na4 O30 P4), 3(H2 O)'
_cod_original_formula_units_Z 1
_cod_database_code 7058393
_shelx_shelxl_version_number 2018/1
_shelx_space_group_comment
;
The symmetry employed for this shelxl refinement is uniquely defined
by the following loop, which should always be used as a source of
symmetry information in preference to the above space-group names.
They are only intended as comments.
;
_shelx_estimated_absorpt_t_min 0.609
_shelx_estimated_absorpt_t_max 0.811

loop_
_space_group_symop_operation_xyz
'x, y, z'
'-x, -y, -z'

loop_
_atom_site_label
_atom_site_type_symbol
_atom_site_fract_x
_atom_site_fract_y
_atom_site_fract_z
_atom_site_U_iso_or_equiv
_atom_site_adp_type
_atom_site_occupancy
_atom_site_site_symmetry_order
_atom_site_calc_flag
_atom_site_refinement_flags_posn
_atom_site_refinement_flags_adp
_atom_site_refinement_flags_occupancy
_atom_site_disorder_assembly
_atom_site_disorder_group
Cu1 Cu 0.13929(4) 0.37572(3) 0.90038(3) 0.01347(11) Uani 1 1 d . . . . .
Cu2 Cu 0.20632(4) 0.70244(3) 0.89822(3) 0.01378(11) Uani 1 1 d . . . . .
Cu3 Cu 0.14620(4) 0.55134(3) 1.05590(3) 0.01372(11) Uani 1 1 d . . . . .
Cu4 Cu 0.06731(4) 0.40277(3) 1.19996(3) 0.01290(11) Uani 1 1 d . . . . .
Cu5 Cu 0.14003(4) 0.72546(3) 1.19687(3) 0.01495(12) Uani 1 1 d . . . . .
P1 P 0.28647(9) 0.68250(8) 0.71206(7) 0.0158(2) Uani 1 1 d . . . . .
P2 P 0.12787(9) 0.41164(7) 1.40602(7) 0.0150(2) Uani 1 1 d . . . . .
P3 P 0.23584(9) 0.93848(7) 1.20246(7) 0.0148(2) Uani 1 1 d . . . . .
P4 P 0.17210(10) 1.16715(7) 0.92208(7) 0.0182(2) Uani 1 1 d . . . . .
Na1 Na 0.18467(15) 0.92464(11) 0.81830(11) 0.0196(4) Uani 1 1 d . . . . .
Na2 Na 0.04833(14) 0.94393(11) 0.60267(10) 0.0179(3) Uani 1 1 d . . . . .
Na3 Na 0.39207(17) 0.78921(14) 1.32575(13) 0.0322(4) Uani 1 1 d . . . . .
Na4 Na 0.11639(15) 0.84153(12) 1.39226(11) 0.0197(4) Uani 1 1 d . . . . .
O1 O 0.1884(2) 0.42250(19) 0.78750(18) 0.0162(6) Uani 1 1 d . . . . .
O2 O 0.1850(3) 0.50366(19) 0.94067(18) 0.0187(6) Uani 1 1 d . . . . .
O3 O 0.1743(3) 0.67637(19) 1.01582(18) 0.0179(6) Uani 1 1 d . . . . .
O4 O 0.3178(3) 0.5332(3) 1.1408(2) 0.0369(9) Uani 1 1 d . . . . .
O5 O 0.3275(3) 0.6642(2) 1.2333(2) 0.0306(8) Uani 1 1 d . . . . .
O6 O 0.0680(2) 0.60026(18) 1.15651(17) 0.0135(6) Uani 1 1 d . . . . .
O7 O 0.0768(3) 0.42850(19) 1.07464(18) 0.0163(6) Uani 1 1 d . . . . .
O8 O 0.0644(3) 0.27290(19) 1.15215(18) 0.0174(6) Uani 1 1 d . . . . .
O9 O 0.1120(3) 0.68133(19) 1.31617(18) 0.0163(6) Uani 1 1 d . . . . .
O10 O 0.1869(3) 0.8538(2) 1.24975(19) 0.0192(6) Uani 1 1 d . . . . .
O11 O 0.2111(3) 0.83340(19) 0.94724(18) 0.0156(6) Uani 1 1 d . . . . .
O12 O 0.2371(3) 0.7452(2) 0.78229(19) 0.0187(6) Uani 1 1 d . . . . .
O13 O 0.4200(3) 0.6639(2) 0.7479(2) 0.0276(7) Uani 1 1 d . . . . .
O14 O 0.2715(3) 0.7246(2) 0.61826(19) 0.0206(6) Uani 1 1 d . . . . .
O15 O 0.0563(3) 0.3623(2) 1.32151(18) 0.0175(6) Uani 1 1 d . . . . .
O16 O 0.2615(3) 0.3994(2) 1.3962(2) 0.0237(7) Uani 1 1 d . . . . .
O17 O 0.1029(3) 0.3755(2) 1.49621(18) 0.0178(6) Uani 1 1 d . . . . .
O18 O -0.0051(3) 0.8877(2) 0.7436(2) 0.0211(6) Uani 1 1 d . . . . .
H18O H -0.020802 0.825014 0.763119 0.032 Uiso 1 1 d R U . . .
H18P H -0.077802 0.912215 0.752519 0.032 Uiso 1 1 d R U . . .
O19 O 0.2515(3) 0.9248(2) 0.67742(19) 0.0203(6) Uani 1 1 d . . . . .
H19O H 0.263291 0.862105 0.650882 0.030 Uiso 1 1 d R U . . .
H19P H 0.274591 0.953209 0.639282 0.030 Uiso 1 1 d R U . . .
O20 O 0.1529(3) 1.0690(2) 0.8803(2) 0.0294(8) Uani 1 1 d . . . . .
O21 O 0.1190(3) 1.24386(19) 0.85814(19) 0.0204(6) Uani 1 1 d . . . . .
O22 O 0.3072(3) 1.1942(2) 0.9569(2) 0.0301(8) Uani 1 1 d . . . . .
O23 O 0.2143(3) 1.0356(2) 1.2370(2) 0.0202(6) Uani 1 1 d . . . . .
O24 O 0.3732(3) 0.9194(2) 1.2136(2) 0.0224(7) Uani 1 1 d . . . . .
O25 O 0.5891(3) 0.8082(3) 1.3496(3) 0.0464(10) Uani 1 1 d . . . . .
H25O H 0.644091 0.772236 1.338896 0.070 Uiso 1 1 d . U . . .
H25P H 0.618697 0.853977 1.385520 0.070 Uiso 1 1 d . U . . .
O26 O 0.3202(3) 0.8131(4) 1.4604(2) 0.0531(12) Uani 1 1 d . . . . .
H26O H 0.347950 0.868190 1.479430 0.080 Uiso 1 1 d . U . . .
H26P H 0.322010 0.782600 1.508800 0.080 Uiso 1 1 d . U . . .
O27 O 0.0574(3) 0.7862(2) 1.52833(19) 0.0190(6) Uani 1 1 d . . . . .
H27O H -0.004647 0.744034 1.528534 0.029 Uiso 1 1 d R U . . .
H27P H 0.120453 0.759734 1.563135 0.029 Uiso 1 1 d R U . . .
O28 O -0.0728(3) 0.8937(2) 1.3228(2) 0.0215(6) Uani 1 1 d . . . . .
H28O H -0.102577 0.836340 1.336761 0.032 Uiso 1 1 d R U . . .
H28P H -0.076877 0.887842 1.266461 0.032 Uiso 1 1 d R U . . .
O29 O 0.1319(3) 1.0035(2) 1.46917(19) 0.0182(6) Uani 1 1 d . . . . .
O30 O 0.3143(3) 1.0313(3) 1.5402(3) 0.0506(12) Uani 1 1 d . . . . .
O31 O 0.1962(3) 0.2803(2) 0.65041(19) 0.0210(6) Uani 1 1 d . . . . .
H31O H 0.182045 0.319098 0.701533 0.032 Uiso 1 1 d R U . . .
H31P H 0.179545 0.310697 0.603833 0.032 Uiso 1 1 d R U . . .
O32 O 0.4795(11) 0.9236(9) 1.5310(18) 0.220(13) Uani 0.5 1 d . . P A 1
H32P H 0.543912 0.912958 1.510563 0.330 Uiso 0.5 1 d R U P A 1
H32O H 0.464851 0.981010 1.530642 0.330 Uiso 0.5 1 d R U P A 1
N1 N 0.1063(3) 0.3472(2) 1.0248(2) 0.0141(7) Uani 1 1 d . . . . .
N2 N 0.2005(3) 0.5643(2) 0.8677(2) 0.0164(7) Uani 1 1 d . . . . .
N3 N 0.1666(3) 0.7571(2) 1.0730(2) 0.0151(7) Uani 1 1 d . . . . .
N4 N 0.0791(3) 0.5395(2) 1.2342(2) 0.0139(7) Uani 1 1 d . . . . .
C1 C 0.2031(3) 0.5141(3) 0.7918(3) 0.0145(8) Uani 1 1 d . . . . .
C2 C 0.2196(4) 0.5636(3) 0.7042(3) 0.0171(8) Uani 1 1 d . . . . .
H2A H 0.141185 0.566356 0.665452 0.021 Uiso 1 1 calc R U . . .
H2B H 0.267559 0.522284 0.670342 0.021 Uiso 1 1 calc R U . . .
C3 C 0.5036(6) 0.7418(5) 0.7680(5) 0.0619(19) Uani 1 1 d . . . . .
H3A H 0.481212 0.783888 0.817087 0.074 Uiso 1 1 calc R U . . .
H3B H 0.504291 0.779946 0.712150 0.074 Uiso 1 1 calc R U . . .
C4 C 0.6239(5) 0.7050(5) 0.7992(5) 0.0503(16) Uani 1 1 d . . . . .
H4A H 0.626689 0.676963 0.859960 0.075 Uiso 1 1 calc R U . . .
H4B H 0.682720 0.757830 0.803183 0.075 Uiso 1 1 calc R U . . .
H4C H 0.640932 0.656014 0.754660 0.075 Uiso 1 1 calc R U . . .
C5 C 0.0946(3) 0.2701(3) 1.0704(3) 0.0151(8) Uani 1 1 d . . . . .
C6 C 0.3526(5) 0.4123(5) 1.4771(4) 0.0476(15) Uani 1 1 d . . . . .
H6A H 0.324631 0.383634 1.531107 0.057 Uiso 1 1 calc R U . . .
H6B H 0.369303 0.481404 1.491143 0.057 Uiso 1 1 calc R U . . .
C7 C 0.4606(5) 0.3668(4) 1.4606(4) 0.0447(14) Uani 1 1 d . . . . .
H7A H 0.442950 0.299134 1.443198 0.067 Uiso 1 1 calc R U . . .
H7B H 0.519189 0.371979 1.516931 0.067 Uiso 1 1 calc R U . . .
H7C H 0.491850 0.398838 1.410503 0.067 Uiso 1 1 calc R U . . .
C8 C 0.1883(3) 0.8348(3) 1.0309(3) 0.0148(8) Uani 1 1 d . . . . .
C9 C 0.1809(4) 0.9296(3) 1.0800(3) 0.0183(9) Uani 1 1 d . . . . .
H9A H 0.097310 0.946869 1.070573 0.022 Uiso 1 1 calc R U . . .
H9B H 0.224383 0.978274 1.049411 0.022 Uiso 1 1 calc R U . . .
C10 C 0.4619(5) 0.9962(4) 1.2192(4) 0.0396(13) Uani 1 1 d . . . . .
H10A H 0.537102 0.974870 1.253676 0.047 Uiso 1 1 calc R U . . .
H10B H 0.437166 1.051835 1.253361 0.047 Uiso 1 1 calc R U . . .
C11 C 0.4804(6) 1.0261(5) 1.1227(4) 0.0529(16) Uani 1 1 d . . . . .
H11A H 0.486586 0.968859 1.084010 0.079 Uiso 1 1 calc R U . . .
H11B H 0.553045 1.065761 1.127458 0.079 Uiso 1 1 calc R U . . .
H11C H 0.413568 1.062653 1.094747 0.079 Uiso 1 1 calc R U . . .
C12 C 0.0989(4) 0.5885(3) 1.3118(3) 0.0148(8) Uani 1 1 d . . . . .
C13 C 0.1043(4) 0.5389(3) 1.4022(3) 0.0166(8) Uani 1 1 d . . . . .
H13A H 0.029657 0.550151 1.425398 0.020 Uiso 1 1 calc R U . . .
H13B H 0.168103 0.571382 1.446600 0.020 Uiso 1 1 calc R U . . .
C14 C 0.3702(4) 0.5904(4) 1.2018(3) 0.0311(11) Uani 1 1 d . . . . .
C15 C 0.4960(5) 0.5678(4) 1.2451(4) 0.0463(14) Uani 1 1 d . . . . .
H15A H 0.494918 0.507476 1.277442 0.069 Uiso 1 1 calc R U . . .
H15B H 0.528581 0.619500 1.289112 0.069 Uiso 1 1 calc R U . . .
H15C H 0.544908 0.562149 1.196521 0.069 Uiso 1 1 calc R U . . .
C16 C 0.3847(5) 1.2222(5) 0.8952(4) 0.0541(18) Uani 1 1 d . . . . .
H16A H 0.354588 1.279136 0.861757 0.065 Uiso 1 1 calc R U . . .
H16B H 0.388124 1.169875 0.849182 0.065 Uiso 1 1 calc R U . . .
C17 C 0.5053(5) 1.2451(5) 0.9469(5) 0.0544(17) Uani 1 1 d . . . . .
H17A H 0.502912 1.300325 0.988946 0.082 Uiso 1 1 calc R U . . .
H17B H 0.558788 1.260208 0.903130 0.082 Uiso 1 1 calc R U . . .
H17C H 0.533412 1.189872 0.982576 0.082 Uiso 1 1 calc R U . . .
C18 C 0.1178(4) 1.1735(3) 1.0312(3) 0.0152(8) Uani 1 1 d . . . . .
H18A H 0.043498 1.134387 1.024155 0.018 Uiso 1 1 calc R U . . .
H18B H 0.175241 1.142658 1.077612 0.018 Uiso 1 1 calc R U . . .
C19 C 0.2248(4) 1.0540(3) 1.4845(3) 0.0205(9) Uani 1 1 d . . . . .
C20 C 0.2352(4) 1.1467(3) 1.4371(3) 0.0232(9) Uani 1 1 d . . . . .
H20A H 0.270326 1.135918 1.381346 0.035 Uiso 1 1 calc R U . . .
H20B H 0.285171 1.192517 1.478912 0.035 Uiso 1 1 calc R U . . .
H20C H 0.156820 1.172414 1.420158 0.035 Uiso 1 1 calc R U . . .

loop_
_atom_site_aniso_label
_atom_site_aniso_U_11
_atom_site_aniso_U_22
_atom_site_aniso_U_33
_atom_site_aniso_U_23
_atom_site_aniso_U_13
_atom_site_aniso_U_12
Cu1 0.0199(3) 0.0100(2) 0.0105(2) -0.00047(17) 0.00240(19) 0.00133(19)
Cu2 0.0206(3) 0.0109(2) 0.0103(2) 0.00080(17) 0.00397(18) -0.00024(19)
Cu3 0.0216(3) 0.0090(2) 0.0111(2) -0.00017(17) 0.00448(19) -0.00055(19)
Cu4 0.0185(3) 0.0101(2) 0.0102(2) 0.00060(17) 0.00242(18) -0.00031(19)
Cu5 0.0236(3) 0.0112(2) 0.0102(2) -0.00108(17) 0.00448(19) -0.0034(2)
P1 0.0182(5) 0.0170(5) 0.0128(5) 0.0026(4) 0.0037(4) 0.0023(4)
P2 0.0190(5) 0.0151(5) 0.0117(5) 0.0025(4) 0.0043(4) 0.0021(4)
P3 0.0196(5) 0.0114(5) 0.0135(5) -0.0004(4) 0.0033(4) -0.0001(4)
P4 0.0286(6) 0.0117(5) 0.0145(5) 0.0001(4) 0.0032(4) 0.0041(4)
Na1 0.0299(10) 0.0157(8) 0.0133(8) 0.0013(6) 0.0033(7) 0.0030(7)
Na2 0.0216(9) 0.0181(8) 0.0140(8) 0.0012(6) 0.0023(6) 0.0022(7)
Na3 0.0293(10) 0.0375(11) 0.0297(10) 0.0028(8) 0.0032(8) 0.0056(8)
Na4 0.0250(9) 0.0225(9) 0.0127(8) 0.0010(6) 0.0053(6) 0.0038(7)
O1 0.0208(15) 0.0149(14) 0.0136(13) -0.0021(11) 0.0049(11) 0.0015(11)
O2 0.0361(18) 0.0107(14) 0.0106(13) 0.0006(10) 0.0087(12) -0.0030(12)
O3 0.0343(17) 0.0079(13) 0.0129(13) -0.0024(10) 0.0089(12) -0.0016(12)
O4 0.034(2) 0.035(2) 0.0355(19) -0.0111(16) -0.0127(16) 0.0099(16)
O5 0.0255(18) 0.0291(19) 0.0376(19) 0.0024(15) 0.0055(14) 0.0049(14)
O6 0.0217(15) 0.0110(13) 0.0076(12) 0.0037(10) 0.0017(11) -0.0002(11)
O7 0.0289(16) 0.0097(13) 0.0113(13) -0.0001(10) 0.0060(11) 0.0021(12)
O8 0.0278(16) 0.0118(14) 0.0133(14) 0.0022(11) 0.0052(12) 0.0003(12)
O9 0.0230(16) 0.0129(14) 0.0128(13) 0.0003(10) 0.0036(11) -0.0030(11)
O10 0.0297(17) 0.0140(14) 0.0144(14) -0.0019(11) 0.0064(12) -0.0040(12)
O11 0.0247(16) 0.0112(13) 0.0113(13) 0.0010(10) 0.0036(11) 0.0006(11)
O12 0.0280(17) 0.0152(14) 0.0146(14) 0.0035(11) 0.0075(12) 0.0046(12)
O13 0.0147(16) 0.0276(17) 0.0385(19) 0.0002(14) -0.0016(13) 0.0031(13)
O14 0.0249(16) 0.0241(16) 0.0143(14) 0.0068(12) 0.0059(12) 0.0050(13)
O15 0.0255(16) 0.0154(14) 0.0115(13) 0.0023(11) 0.0029(11) -0.0029(12)
O16 0.0210(16) 0.0294(17) 0.0219(16) 0.0006(13) 0.0065(12) 0.0042(13)
O17 0.0258(16) 0.0171(15) 0.0109(13) 0.0041(11) 0.0029(11) 0.0035(12)
O18 0.0244(16) 0.0158(15) 0.0242(16) 0.0067(12) 0.0056(13) 0.0028(12)
O19 0.0242(16) 0.0188(15) 0.0185(15) 0.0023(12) 0.0051(12) 0.0007(12)
O20 0.056(2) 0.0129(15) 0.0211(16) -0.0013(12) 0.0107(15) 0.0039(15)
O21 0.0367(18) 0.0116(14) 0.0118(14) -0.0014(11) 0.0002(12) 0.0047(12)
O22 0.0226(17) 0.042(2) 0.0278(17) 0.0102(15) 0.0074(14) 0.0046(15)
O23 0.0282(17) 0.0126(14) 0.0197(15) -0.0061(11) 0.0042(12) -0.0004(12)
O24 0.0191(16) 0.0225(16) 0.0260(16) 0.0033(13) 0.0043(13) -0.0001(13)
O25 0.032(2) 0.058(3) 0.046(2) -0.0126(19) -0.0041(17) 0.0091(19)
O26 0.031(2) 0.108(4) 0.0245(19) 0.026(2) 0.0090(16) 0.011(2)
O27 0.0216(16) 0.0178(15) 0.0172(14) 0.0028(11) 0.0017(12) -0.0012(12)
O28 0.0266(17) 0.0205(15) 0.0166(14) -0.0014(12) 0.0019(12) -0.0007(13)
O29 0.0193(15) 0.0168(15) 0.0186(14) 0.0002(11) 0.0037(12) -0.0021(12)
O30 0.0199(19) 0.057(3) 0.071(3) 0.044(2) -0.0101(18) -0.0106(17)
O31 0.0303(17) 0.0224(16) 0.0105(13) 0.0021(11) 0.0031(12) 0.0045(13)
O32 0.058(8) 0.061(8) 0.56(4) -0.080(15) 0.139(16) -0.020(6)
N1 0.0210(18) 0.0088(16) 0.0117(16) -0.0014(12) 0.0006(13) 0.0004(13)
N2 0.0233(19) 0.0153(17) 0.0112(16) 0.0046(13) 0.0051(14) -0.0024(14)
N3 0.0215(18) 0.0084(16) 0.0154(16) -0.0020(12) 0.0033(14) 0.0005(13)
N4 0.0198(18) 0.0128(16) 0.0098(15) 0.0038(12) 0.0030(13) 0.0030(13)
C1 0.015(2) 0.0132(19) 0.0159(19) -0.0023(15) 0.0036(15) -0.0008(15)
C2 0.019(2) 0.019(2) 0.0129(19) -0.0003(15) 0.0033(16) -0.0005(17)
C3 0.041(4) 0.059(4) 0.081(5) -0.014(4) -0.001(3) -0.006(3)
C4 0.025(3) 0.053(4) 0.065(4) -0.016(3) -0.014(3) -0.002(3)
C5 0.015(2) 0.017(2) 0.0122(18) 0.0010(15) 0.0001(15) 0.0023(16)
C6 0.028(3) 0.067(4) 0.045(3) -0.016(3) 0.001(2) -0.002(3)
C7 0.027(3) 0.050(4) 0.055(4) 0.006(3) -0.002(3) 0.007(3)
C8 0.015(2) 0.017(2) 0.0119(18) 0.0028(15) -0.0006(15) 0.0027(16)
C9 0.028(2) 0.0117(19) 0.0142(19) -0.0001(15) 0.0007(17) 0.0026(17)
C10 0.024(3) 0.046(3) 0.049(3) 0.007(3) 0.006(2) -0.010(2)
C11 0.049(4) 0.057(4) 0.055(4) 0.021(3) 0.016(3) -0.004(3)
C12 0.017(2) 0.0133(19) 0.0145(19) 0.0001(15) 0.0029(15) 0.0012(16)
C13 0.026(2) 0.015(2) 0.0097(18) 0.0001(15) 0.0043(16) 0.0015(17)
C14 0.031(3) 0.028(3) 0.033(3) 0.006(2) 0.002(2) 0.006(2)
C15 0.038(3) 0.042(3) 0.055(4) -0.002(3) -0.005(3) 0.011(3)
C16 0.038(3) 0.084(5) 0.049(4) 0.035(3) 0.022(3) 0.022(3)
C17 0.035(3) 0.062(4) 0.073(4) 0.026(3) 0.025(3) 0.005(3)
C18 0.021(2) 0.0095(18) 0.0155(19) -0.0002(15) 0.0022(16) 0.0012(16)
C19 0.021(2) 0.021(2) 0.020(2) 0.0008(17) 0.0054(17) -0.0006(18)
C20 0.029(2) 0.018(2) 0.022(2) -0.0018(17) 0.0042(18) -0.0044(18)

loop_
_atom_type_symbol
_atom_type_description
_atom_type_scat_dispersion_real
_atom_type_scat_dispersion_imag
_atom_type_scat_source
C C 0.0033 0.0016 'International Tables Vol C Tables 4.2.6.8 and 6.1.1.4'
H H 0.0000 0.0000 'International Tables Vol C Tables 4.2.6.8 and 6.1.1.4'
N N 0.0061 0.0033 'International Tables Vol C Tables 4.2.6.8 and 6.1.1.4'
O O 0.0106 0.0060 'International Tables Vol C Tables 4.2.6.8 and 6.1.1.4'
P P 0.1023 0.0942 'International Tables Vol C Tables 4.2.6.8 and 6.1.1.4'
Na Na 0.0362 0.0249 'International Tables Vol C Tables 4.2.6.8 and 6.1.1.4'
Cu Cu 0.3201 1.2651 'International Tables Vol C Tables 4.2.6.8 and 6.1.1.4'

loop_
_geom_angle_atom_site_label_1
_geom_angle_atom_site_label_2
_geom_angle_atom_site_label_3
_geom_angle
_geom_angle_site_symmetry_1
_geom_angle_site_symmetry_3
O2 Cu1 O21 170.86(14) . 1_545
O2 Cu1 O1 80.76(11) . .
O21 Cu1 O1 95.28(12) 1_545 .
O2 Cu1 N1 90.01(12) . .
O21 Cu1 N1 93.37(12) 1_545 .
O1 Cu1 N1 170.18(13) . .
O2 Cu1 O6 98.47(11) . 2_567
O21 Cu1 O6 89.91(11) 1_545 2_567
O1 Cu1 O6 92.74(10) . 2_567
N1 Cu1 O6 91.92(12) . 2_567
O3 Cu2 O12 172.91(12) . .
O3 Cu2 O11 81.63(11) . .
O12 Cu2 O11 91.34(11) . .
O3 Cu2 N2 89.91(12) . .
O12 Cu2 N2 97.14(13) . .
O11 Cu2 N2 171.42(12) . .
O3 Cu2 Na1 120.57(9) . .
O12 Cu2 Na1 52.39(9) . .
O11 Cu2 Na1 41.57(8) . .
N2 Cu2 Na1 146.84(10) . .
O3 Cu3 O7 164.09(13) . .
O3 Cu3 O2 87.68(11) . .
O7 Cu3 O2 89.56(11) . .
O3 Cu3 O6 92.04(11) . .
O7 Cu3 O6 86.93(11) . .
O2 Cu3 O6 166.18(12) . .
O3 Cu3 O4 98.18(14) . .
O7 Cu3 O4 97.71(13) . .
O2 Cu3 O4 97.51(13) . .
O6 Cu3 O4 96.20(12) . .
O7 Cu4 O15 173.62(12) . .
O7 Cu4 O8 81.18(11) . .
O15 Cu4 O8 92.45(12) . .
O7 Cu4 N4 91.70(12) . .
O15 Cu4 N4 94.67(12) . .
O8 Cu4 N4 172.45(12) . .
O9 Cu5 O6 81.71(11) . .
O9 Cu5 N3 174.56(13) . .
O6 Cu5 N3 93.13(12) . .
O9 Cu5 O10 91.10(11) . .
O6 Cu5 O10 169.17(12) . .
N3 Cu5 O10 94.25(12) . .
O9 Cu5 O5 86.49(12) . .
O6 Cu5 O5 92.69(12) . .
N3 Cu5 O5 92.04(13) . .
O10 Cu5 O5 94.95(12) . .
O9 Cu5 Na3 79.40(9) . .
O6 Cu5 Na3 131.83(9) . .
N3 Cu5 Na3 103.00(11) . .
O10 Cu5 Na3 53.66(10) . .
O5 Cu5 Na3 42.46(9) . .
O9 Cu5 Na4 47.92(8) . .
O6 Cu5 Na4 125.86(8) . .
N3 Cu5 Na4 137.52(10) . .
O10 Cu5 Na4 44.88(9) . .
O5 Cu5 Na4 101.14(9) . .
Na3 Cu5 Na4 65.32(5) . .
O14 P1 O12 112.29(17) . .
O14 P1 O13 110.80(18) . .
O12 P1 O13 109.96(18) . .
O14 P1 C2 109.75(18) . .
O12 P1 C2 111.07(18) . .
O13 P1 C2 102.56(19) . .
O17 P2 O15 114.90(17) . .
O17 P2 O16 110.97(17) . .
O15 P2 O16 106.09(17) . .
O17 P2 C13 109.22(17) . .
O15 P2 C13 109.16(18) . .
O16 P2 C13 106.10(19) . .
O23 P3 O10 117.39(17) . .
O23 P3 O24 111.63(17) . .
O10 P3 O24 103.10(17) . .
O23 P3 C9 108.56(18) . .
O10 P3 C9 109.38(18) . .
O24 P3 C9 106.17(19) . .
O23 P3 Na3 122.87(13) . .
O10 P3 Na3 54.99(12) . .
O24 P3 Na3 49.16(11) . .
C9 P3 Na3 127.88(14) . .
O20 P4 O21 113.28(18) . .
O20 P4 O22 112.6(2) . .
O21 P4 O22 109.23(18) . .
O20 P4 C18 110.50(18) . .
O21 P4 C18 110.79(18) . .
O22 P4 C18 99.62(18) . .
O20 Na1 O11 101.20(12) . .
O20 Na1 O19 116.48(12) . .
O11 Na1 O19 136.29(13) . .
O20 Na1 O18 98.56(13) . .
O11 Na1 O18 106.02(12) . .
O19 Na1 O18 90.16(12) . .
O20 Na1 O12 167.84(12) . .
O11 Na1 O12 66.97(10) . .
O19 Na1 O12 73.56(10) . .
O18 Na1 O12 87.88(11) . .
O20 Na1 Na2 101.12(10) . .
O11 Na1 Na2 146.64(10) . .
O19 Na1 Na2 47.42(8) . .
O18 Na1 Na2 46.08(8) . .
O12 Na1 Na2 90.79(8) . .
O20 Na1 Cu2 134.55(10) . .
O11 Na1 Cu2 34.25(7) . .
O19 Na1 Cu2 107.87(9) . .
O18 Na1 Cu2 90.50(9) . .
O12 Na1 Cu2 34.43(6) . .
Na2 Na1 Cu2 116.37(5) . .
O29 Na2 O18 100.39(12) 2_577 .
O29 Na2 O19 167.65(12) 2_577 .
O18 Na2 O19 85.40(11) . .
O29 Na2 O27 102.48(11) 2_577 1_554
O18 Na2 O27 96.57(11) . 1_554
O19 Na2 O27 87.55(11) . 1_554
O29 Na2 O29 87.09(11) 2_577 1_554
O18 Na2 O29 171.98(12) . 1_554
O19 Na2 O29 86.71(11) . 1_554
O27 Na2 O29 84.51(10) 1_554 1_554
O29 Na2 O28 84.66(11) 2_577 2_577
O18 Na2 O28 87.41(11) . 2_577
O19 Na2 O28 84.71(11) . 2_577
O27 Na2 O28 171.00(12) 1_554 2_577
O29 Na2 O28 90.45(11) 1_554 2_577
O29 Na2 Na1 136.56(10) 2_577 .
O18 Na2 Na1 44.25(8) . .
O19 Na2 Na1 44.21(8) . .
O27 Na2 Na1 105.55(9) 1_554 .
O29 Na2 Na1 127.80(9) 1_554 .
O28 Na2 Na1 71.80(8) 2_577 .
O29 Na2 Na2 45.16(8) 2_577 2_576
O18 Na2 Na2 145.46(11) . 2_576
O19 Na2 Na2 127.80(10) . 2_576
O27 Na2 Na2 94.39(9) 1_554 2_576
O29 Na2 Na2 41.93(8) 1_554 2_576
O28 Na2 Na2 86.75(9) 2_577 2_576
Na1 Na2 Na2 157.07(8) . 2_576
O29 Na2 Na4 92.86(9) 2_577 1_554
O18 Na2 Na4 137.25(10) . 1_554
O19 Na2 Na4 90.11(8) . 1_554
O27 Na2 Na4 40.71(7) 1_554 1_554
O29 Na2 Na4 44.10(7) 1_554 1_554
O28 Na2 Na4 134.52(9) 2_577 1_554
Na1 Na2 Na4 129.68(6) . 1_554
Na2 Na2 Na4 61.54(5) 2_576 1_554
O29 Na2 Na4 43.28(8) 2_577 2_577
O18 Na2 Na4 93.70(9) . 2_577
O19 Na2 Na4 126.01(9) . 2_577
O27 Na2 Na4 145.63(9) 1_554 2_577
O29 Na2 Na4 89.78(8) 1_554 2_577
O28 Na2 Na4 41.42(8) 2_577 2_577
Na1 Na2 Na4 104.66(5) . 2_577
Na2 Na2 Na4 60.67(5) 2_576 2_577
Na4 Na2 Na4 122.21(5) 1_554 2_577
O29 Na2 H19P 152.9 2_577 .
O18 Na2 H19P 102.4 . .
O19 Na2 H19P 17.4 . .
O27 Na2 H19P 89.4 1_554 .
O29 Na2 H19P 69.6 1_554 .
O28 Na2 H19P 81.9 2_577 .
Na1 Na2 H19P 59.7 . .
Na2 Na2 H19P 110.4 2_576 .
Na4 Na2 H19P 80.2 1_554 .
Na4 Na2 H19P 120.2 2_577 .
O5 Na3 O25 112.78(16) . .
O5 Na3 O26 120.03(17) . .
O25 Na3 O26 110.59(16) . .
O5 Na3 O24 100.61(13) . .
O25 Na3 O24 91.24(15) . .
O26 Na3 O24 117.79(16) . .
O5 Na3 O10 81.07(12) . .
O25 Na3 O10 147.75(16) . .
O26 Na3 O10 83.66(13) . .
O24 Na3 O10 56.90(10) . .
O5 Na3 P3 94.25(11) . .
O25 Na3 P3 119.59(14) . .
O26 Na3 P3 98.41(12) . .
O24 Na3 P3 29.19(7) . .
O10 Na3 P3 28.17(7) . .
O5 Na3 Cu5 45.33(9) . .
O25 Na3 Cu5 152.19(13) . .
O26 Na3 Cu5 96.88(12) . .
O24 Na3 Cu5 79.27(9) . .
O10 Na3 Cu5 36.67(6) . .
P3 Na3 Cu5 57.79(4) . .
O5 Na3 Na4 96.65(11) . .
O25 Na3 Na4 149.44(13) . .
O26 Na3 Na4 43.01(10) . .
O24 Na3 Na4 91.26(9) . .
O10 Na3 Na4 41.71(7) . .
P3 Na3 Na4 63.51(5) . .
Cu5 Na3 Na4 57.72(4) . .
O5 Na3 H26O 138.1 . .
O25 Na3 H26O 99.4 . .
O26 Na3 H26O 18.4 . .
O24 Na3 H26O 104.9 . .
O10 Na3 H26O 85.6 . .
P3 Na3 H26O 92.2 . .
Cu5 Na3 H26O 108.2 . .
Na4 Na3 H26O 50.7 . .
O27 Na4 O10 164.67(13) . .
O27 Na4 O28 96.47(12) . .
O10 Na4 O28 90.71(11) . .
O27 Na4 O26 88.35(12) . .
O10 Na4 O26 86.34(12) . .
O28 Na4 O26 171.36(15) . .
O27 Na4 O9 95.18(11) . .
O10 Na4 O9 70.21(10) . .
O28 Na4 O9 99.57(11) . .
O26 Na4 O9 87.08(14) . .
O27 Na4 O29 86.03(11) . .
O10 Na4 O29 108.35(11) . .
O28 Na4 O29 82.92(11) . .
O26 Na4 O29 90.29(15) . .
O9 Na4 O29 177.08(12) . .
O27 Na4 Cu5 130.47(9) . .
O10 Na4 Cu5 35.75(7) . .
O28 Na4 Cu5 89.44(8) . .
O26 Na4 Cu5 92.88(11) . .
O9 Na4 Cu5 35.63(6) . .
O29 Na4 Cu5 143.42(9) . .
O27 Na4 Na3 123.09(10) . .
O10 Na4 Na3 48.00(9) . .
O28 Na4 Na3 138.66(10) . .
O26 Na4 Na3 39.44(9) . .
O9 Na4 Na3 68.06(8) . .
O29 Na4 Na3 109.06(9) . .
Cu5 Na4 Na3 56.96(4) . .
O27 Na4 Na2 42.83(8) . 1_556
O10 Na4 Na2 151.86(10) . 1_556
O28 Na4 Na2 85.62(9) . 1_556
O26 Na4 Na2 93.15(11) . 1_556
O9 Na4 Na2 137.91(9) . 1_556
O29 Na4 Na2 43.51(7) . 1_556
Cu5 Na4 Na2 170.78(6) . 1_556
Na3 Na4 Na2 130.70(6) . 1_556
O27 Na4 Na2 92.77(9) . 2_577
O10 Na4 Na2 101.69(9) . 2_577
O28 Na4 Na2 43.23(8) . 2_577
O26 Na4 Na2 129.61(14) . 2_577
O9 Na4 Na2 142.68(9) . 2_577
O29 Na4 Na2 39.73(8) . 2_577
Cu5 Na4 Na2 122.26(5) . 2_577
Na3 Na4 Na2 133.94(6) . 2_577
Na2 Na4 Na2 57.79(5) 1_556 2_577
O27 Na4 H28O 82.5 . .
O10 Na4 H28O 100.4 . .
O28 Na4 H28O 21.0 . .
O26 Na4 H28O 167.5 . .
O9 Na4 H28O 85.4 . .
O29 Na4 H28O 97.4 . .
Cu5 Na4 H28O 86.7 . .
Na3 Na4 H28O 143.4 . .
Na2 Na4 H28O 85.9 1_556 .
Na2 Na4 H28O 59.6 2_577 .
C1 O1 Cu1 110.8(2) . .
N2 O2 Cu1 113.3(2) . .
N2 O2 Cu3 122.4(2) . .
Cu1 O2 Cu3 119.21(14) . .
N3 O3 Cu2 115.2(2) . .
N3 O3 Cu3 121.2(2) . .
Cu2 O3 Cu3 123.60(14) . .
C14 O4 Cu3 126.7(3) . .
C14 O5 Na3 137.3(3) . .
C14 O5 Cu5 130.2(3) . .
Na3 O5 Cu5 92.21(13) . .
N4 O6 Cu5 108.7(2) . .
N4 O6 Cu3 113.1(2) . .
Cu5 O6 Cu3 107.84(12) . .
N4 O6 Cu1 109.9(2) . 2_567
Cu5 O6 Cu1 106.94(11) . 2_567
Cu3 O6 Cu1 110.19(11) . 2_567
N1 O7 Cu4 112.6(2) . .
N1 O7 Cu3 119.6(2) . .
Cu4 O7 Cu3 114.62(13) . .
C5 O8 Cu4 111.0(2) . .
C12 O9 Cu5 108.9(2) . .
C12 O9 Na4 154.6(2) . .
Cu5 O9 Na4 96.45(11) . .
P3 O10 Cu5 127.88(17) . .
P3 O10 Na4 132.06(16) . .
Cu5 O10 Na4 99.37(12) . .
P3 O10 Na3 96.85(15) . .
Cu5 O10 Na3 89.67(12) . .
Na4 O10 Na3 90.29(11) . .
C8 O11 Cu2 110.5(2) . .
C8 O11 Na1 139.6(3) . .
Cu2 O11 Na1 104.19(12) . .
P1 O12 Cu2 123.92(17) . .
P1 O12 Na1 142.59(16) . .
Cu2 O12 Na1 93.18(11) . .
C3 O13 P1 120.5(4) . .
P2 O15 Cu4 121.63(17) . .
C6 O16 P2 119.9(3) . .
Na1 O18 Na2 89.67(11) . .
Na1 O18 H18O 103.5 . .
Na2 O18 H18O 131.7 . .
Na1 O18 H18P 130.8 . .
Na2 O18 H18P 110.0 . .
H18O O18 H18P 95.9 . .
Na1 O19 Na2 88.37(11) . .
Na1 O19 H19O 115.6 . .
Na2 O19 H19O 98.2 . .
Na1 O19 H19P 148.9 . .
Na2 O19 H19P 90.6 . .
H19O O19 H19P 95.3 . .
P4 O20 Na1 162.2(2) . .
P4 O21 Cu1 118.70(16) . 1_565
C16 O22 P4 122.0(4) . .
C10 O24 P3 122.5(3) . .
C10 O24 Na3 121.2(3) . .
P3 O24 Na3 101.66(15) . .
Na3 O25 H25O 133.0 . .
Na3 O25 H25P 116.8 . .
H25O O25 H25P 108.8 . .
Na3 O26 Na4 97.55(14) . .
Na3 O26 H26O 103.7 . .
Na4 O26 H26O 103.8 . .
Na3 O26 H26P 134.4 . .
Na4 O26 H26P 110.4 . .
H26O O26 H26P 103.6 . .
Na4 O27 Na2 96.46(11) . 1_556
Na4 O27 H27O 123.2 . .
Na2 O27 H27O 117.5 1_556 .
Na4 O27 H27P 108.4 . .
Na2 O27 H27P 103.6 1_556 .
H27O O27 H27P 105.9 . .
Na4 O28 Na2 95.35(11) . 2_577
Na4 O28 H28O 87.2 . .
Na2 O28 H28O 135.5 2_577 .
Na4 O28 H28P 107.7 . .
Na2 O28 H28P 119.4 2_577 .
H28O O28 H28P 101.6 . .
C19 O29 Na2 124.5(3) . 2_577
C19 O29 Na2 118.2(3) . 1_556
Na2 O29 Na2 92.91(11) 2_577 1_556
C19 O29 Na4 123.7(3) . .
Na2 O29 Na4 96.99(11) 2_577 .
Na2 O29 Na4 92.39(11) 1_556 .
H31O O31 H31P 107.9 . .
H32P O32 H32O 112.0 . .
C5 N1 O7 110.6(3) . .
C5 N1 Cu1 135.5(3) . .
O7 N1 Cu1 113.6(2) . .
C1 N2 O2 110.5(3) . .
C1 N2 Cu2 133.8(3) . .
O2 N2 Cu2 115.6(2) . .
C8 N3 O3 110.3(3) . .
C8 N3 Cu5 136.1(3) . .
O3 N3 Cu5 113.4(2) . .
C12 N4 O6 111.8(3) . .
C12 N4 Cu4 134.6(3) . .
O6 N4 Cu4 113.6(2) . .
O1 C1 N2 122.2(3) . .
O1 C1 C2 117.6(3) . .
N2 C1 C2 120.1(3) . .
C1 C2 P1 119.2(3) . .
C1 C2 H2A 107.5 . .
P1 C2 H2A 107.5 . .
C1 C2 H2B 107.5 . .
P1 C2 H2B 107.5 . .
H2A C2 H2B 107.0 . .
O13 C3 C4 109.9(5) . .
O13 C3 H3A 109.7 . .
C4 C3 H3A 109.7 . .
O13 C3 H3B 109.7 . .
C4 C3 H3B 109.7 . .
H3A C3 H3B 108.2 . .
C3 C4 H4A 109.5 . .
C3 C4 H4B 109.5 . .
H4A C4 H4B 109.5 . .
C3 C4 H4C 109.5 . .
H4A C4 H4C 109.5 . .
H4B C4 H4C 109.5 . .
N1 C5 O8 121.8(4) . .
N1 C5 C18 121.0(4) . 1_545
O8 C5 C18 117.2(3) . 1_545
O16 C6 C7 110.3(5) . .
O16 C6 H6A 109.6 . .
C7 C6 H6A 109.6 . .
O16 C6 H6B 109.6 . .
C7 C6 H6B 109.6 . .
H6A C6 H6B 108.1 . .
C6 C7 H7A 109.5 . .
C6 C7 H7B 109.5 . .
H7A C7 H7B 109.5 . .
C6 C7 H7C 109.5 . .
H7A C7 H7C 109.5 . .
H7B C7 H7C 109.5 . .
O11 C8 N3 122.4(4) . .
O11 C8 C9 119.2(3) . .
N3 C8 C9 118.4(3) . .
C8 C9 P3 117.8(3) . .
C8 C9 H9A 107.9 . .
P3 C9 H9A 107.9 . .
C8 C9 H9B 107.9 . .
P3 C9 H9B 107.9 . .
H9A C9 H9B 107.2 . .
O24 C10 C11 111.0(5) . .
O24 C10 H10A 109.4 . .
C11 C10 H10A 109.4 . .
O24 C10 H10B 109.4 . .
C11 C10 H10B 109.4 . .
H10A C10 H10B 108.0 . .
C10 C11 H11A 109.5 . .
C10 C11 H11B 109.5 . .
H11A C11 H11B 109.5 . .
C10 C11 H11C 109.5 . .
H11A C11 H11C 109.5 . .
H11B C11 H11C 109.5 . .
N4 C12 O9 122.7(3) . .
N4 C12 C13 120.5(3) . .
O9 C12 C13 116.8(3) . .
C12 C13 P2 119.4(3) . .
C12 C13 H13A 107.5 . .
P2 C13 H13A 107.5 . .
C12 C13 H13B 107.5 . .
P2 C13 H13B 107.5 . .
H13A C13 H13B 107.0 . .
O4 C14 O5 125.9(5) . .
O4 C14 C15 117.4(5) . .
O5 C14 C15 116.6(5) . .
C14 C15 H15A 109.5 . .
C14 C15 H15B 109.5 . .
H15A C15 H15B 109.5 . .
C14 C15 H15C 109.5 . .
H15A C15 H15C 109.5 . .
H15B C15 H15C 109.5 . .
O22 C16 C17 110.5(5) . .
O22 C16 H16A 109.6 . .
C17 C16 H16A 109.6 . .
O22 C16 H16B 109.6 . .
C17 C16 H16B 109.6 . .
H16A C16 H16B 108.1 . .
C16 C17 H17A 109.5 . .
C16 C17 H17B 109.5 . .
H17A C17 H17B 109.5 . .
C16 C17 H17C 109.5 . .
H17A C17 H17C 109.5 . .
H17B C17 H17C 109.5 . .
C5 C18 P4 118.7(3) 1_565 .
C5 C18 H18A 107.6 1_565 .
P4 C18 H18A 107.6 . .
C5 C18 H18B 107.6 1_565 .
P4 C18 H18B 107.6 . .
H18A C18 H18B 107.1 . .
O29 C19 O30 123.0(4) . .
O29 C19 C20 120.8(4) . .
O30 C19 C20 116.2(4) . .
C19 C20 H20A 109.5 . .
C19 C20 H20B 109.5 . .
H20A C20 H20B 109.5 . .
C19 C20 H20C 109.5 . .
H20A C20 H20C 109.5 . .
H20B C20 H20C 109.5 . .

loop_
_geom_bond_atom_site_label_1
_geom_bond_atom_site_label_2
_geom_bond_distance
_geom_bond_site_symmetry_2
Cu1 O2 1.901(3) .
Cu1 O21 1.926(3) 1_545
Cu1 O1 1.955(3) .
Cu1 N1 1.971(3) .
Cu1 O6 2.438(3) 2_567
Cu2 O3 1.863(3) .
Cu2 O12 1.899(3) .
Cu2 O11 1.947(3) .
Cu2 N2 1.970(3) .
Cu2 Na1 3.3544(16) .
Cu3 O3 1.894(3) .
Cu3 O7 1.916(3) .
Cu3 O2 1.925(3) .
Cu3 O6 1.967(3) .
Cu3 O4 2.188(3) .
Cu4 O7 1.902(3) .
Cu4 O15 1.907(3) .
Cu4 O8 1.929(3) .
Cu4 N4 1.961(3) .
Cu5 O9 1.942(3) .
Cu5 O6 1.949(3) .
Cu5 N3 1.950(3) .
Cu5 O10 1.962(3) .
Cu5 O5 2.338(3) .
Cu5 Na3 3.284(2) .
Cu5 Na4 3.3124(16) .
P1 O14 1.498(3) .
P1 O12 1.526(3) .
P1 O13 1.577(3) .
P1 C2 1.802(4) .
P2 O17 1.495(3) .
P2 O15 1.512(3) .
P2 O16 1.583(3) .
P2 C13 1.812(4) .
P3 O23 1.480(3) .
P3 O10 1.525(3) .
P3 O24 1.597(3) .
P3 C9 1.808(4) .
P3 Na3 3.207(2) .
P4 O20 1.485(3) .
P4 O21 1.523(3) .
P4 O22 1.588(3) .
P4 C18 1.810(4) .
Na1 O20 2.259(3) .
Na1 O11 2.296(3) .
Na1 O19 2.318(3) .
Na1 O18 2.319(3) .
Na1 O12 2.662(3) .
Na1 Na2 3.323(2) .
Na2 O29 2.325(3) 2_577
Na2 O18 2.393(3) .
Na2 O19 2.448(3) .
Na2 O27 2.450(3) 1_554
Na2 O29 2.467(3) 1_554
Na2 O28 2.484(3) 2_577
Na2 Na2 3.475(3) 2_576
Na2 Na4 3.581(2) 1_554
Na2 Na4 3.611(2) 2_577
Na2 H19P 2.5735 .
Na3 O5 2.219(4) .
Na3 O25 2.246(4) .
Na3 O26 2.281(4) .
Na3 O24 2.477(3) .
Na3 O10 2.646(4) .
Na3 Na4 3.560(3) .
Na3 H26O 2.6154 .
Na4 O27 2.350(3) .
Na4 O10 2.369(3) .
Na4 O28 2.399(3) .
Na4 O26 2.450(4) .
Na4 O9 2.474(3) .
Na4 O29 2.494(3) .
Na4 H28O 2.5216 .
O1 C1 1.286(5) .
O2 N2 1.413(4) .
O3 N3 1.403(4) .
O4 C14 1.251(6) .
O5 C14 1.266(6) .
O6 N4 1.431(4) .
O7 N1 1.417(4) .
O8 C5 1.300(5) .
O9 C12 1.302(5) .
O11 C8 1.295(5) .
O13 C3 1.422(7) .
O16 C6 1.457(6) .
O18 H18O 0.9498 .
O18 H18P 0.9430 .
O19 H19O 0.9735 .
O19 H19P 0.7701 .
O22 C16 1.422(6) .
O24 C10 1.449(6) .
O25 H25O 0.8532 .
O25 H25P 0.8455 .
O26 H26O 0.8483 .
O26 H26P 0.8358 .
O27 H27O 0.9116 .
O27 H27P 0.9138 .
O28 H28O 0.9031 .
O28 H28P 0.8227 .
O29 C19 1.249(5) .
O30 C19 1.265(6) .
O31 H31O 0.9530 .
O31 H31P 0.8146 .
O32 H32P 0.8588 .
O32 H32O 0.8262 .
N1 C5 1.299(5) .
N2 C1 1.306(5) .
N3 C8 1.301(5) .
N4 C12 1.299(5) .
C1 C2 1.511(5) .
C2 H2A 0.9900 .
C2 H2B 0.9900 .
C3 C4 1.502(8) .
C3 H3A 0.9900 .
C3 H3B 0.9900 .
C4 H4A 0.9800 .
C4 H4B 0.9800 .
C4 H4C 0.9800 .
C5 C18 1.504(5) 1_545
C6 C7 1.468(8) .
C6 H6A 0.9900 .
C6 H6B 0.9900 .
C7 H7A 0.9800 .
C7 H7B 0.9800 .
C7 H7C 0.9800 .
C8 C9 1.505(5) .
C9 H9A 0.9900 .
C9 H9B 0.9900 .
C10 C11 1.532(8) .
C10 H10A 0.9900 .
C10 H10B 0.9900 .
C11 H11A 0.9800 .
C11 H11B 0.9800 .
C11 H11C 0.9800 .
C12 C13 1.505(5) .
C13 H13A 0.9900 .
C13 H13B 0.9900 .
C14 C15 1.534(7) .
C15 H15A 0.9800 .
C15 H15B 0.9800 .
C15 H15C 0.9800 .
C16 C17 1.493(9) .
C16 H16A 0.9900 .
C16 H16B 0.9900 .
C17 H17A 0.9800 .
C17 H17B 0.9800 .
C17 H17C 0.9800 .
C18 H18A 0.9900 .
C18 H18B 0.9900 .
C19 C20 1.497(6) .
C20 H20A 0.9800 .
C20 H20B 0.9800 .
C20 H20C 0.9800 .

loop_
_geom_hbond_atom_site_label_D
_geom_hbond_atom_site_label_H
_geom_hbond_atom_site_label_A
_geom_hbond_distance_DH
_geom_hbond_distance_HA
_geom_hbond_distance_DA
_geom_hbond_angle_DHA
_geom_hbond_site_symmetry_A
_geom_hbond_publ_flag
O18 H18O O8 0.95 1.98 2.874(4) 156.4 2_567 yes
O18 H18P O23 0.94 1.78 2.724(4) 175.9 2_577 yes
O19 H19O O14 0.97 1.98 2.939(4) 168.1 . yes
O25 H25O O31 0.85 1.99 2.802(5) 159.2 2_667 yes
O25 H25P O30 0.85 1.98 2.823(6) 174.8 2_678 yes
O26 H26P O14 0.84 1.98 2.779(4) 160.7 1_556 yes
O27 H27O O17 0.91 1.98 2.850(4) 159.0 2_568 yes
O27 H27P O14 0.91 1.88 2.780(4) 166.0 1_556 yes
O28 H28P O20 0.82 2.30 3.041(4) 150.8 2_577 yes
O28 H28P O21 0.82 2.54 3.203(4) 138.3 2_577 yes
O31 H31O O1 0.95 1.89 2.807(4) 161.5 . yes
O31 H31P O17 0.81 1.94 2.743(4) 166.9 1_554 yes
O32^a H32O^a O30 0.83 1.92 2.485(13) 125.0 . yes
O32^a H32O^a O32^a 0.83 1.79 2.41(3) 130.2 2_678 yes
O32^a H32P^a O30 0.86 2.04 2.801(14) 147.3 2_678 yes
C2 H2A O15 0.99 2.55 3.343(5) 137.3 2_567 yes
C13 H13A O17 0.99 2.31 3.254(5) 158.8 2_568 yes
C20 H20A O23 0.98 2.50 3.259(5) 134.6 . yes

loop_
_geom_torsion_atom_site_label_1
_geom_torsion_atom_site_label_2
_geom_torsion_atom_site_label_3
_geom_torsion_atom_site_label_4
_geom_torsion
_geom_torsion_site_symmetry_1
_geom_torsion_site_symmetry_4
O11 Cu2 O3 N3 2.0(2) . .
N2 Cu2 O3 N3 -179.4(3) . .
Na1 Cu2 O3 N3 -13.1(3) . .
O11 Cu2 O3 Cu3 179.1(2) . .
N2 Cu2 O3 Cu3 -2.3(2) . .
Na1 Cu2 O3 Cu3 163.94(13) . .
O7 Cu3 O3 N3 102.6(5) . .
O2 Cu3 O3 N3 -177.2(3) . .
O6 Cu3 O3 N3 16.6(3) . .
O4 Cu3 O3 N3 -79.9(3) . .
O7 Cu3 O3 Cu2 -74.3(5) . .
O2 Cu3 O3 Cu2 5.9(2) . .
O6 Cu3 O3 Cu2 -160.23(19) . .
O4 Cu3 O3 Cu2 103.2(2) . .
O23 P3 O10 Cu5 152.5(2) . .
O24 P3 O10 Cu5 -84.3(2) . .
C9 P3 O10 Cu5 28.3(3) . .
Na3 P3 O10 Cu5 -94.9(2) . .
O23 P3 O10 Na4 -15.9(3) . .
O24 P3 O10 Na4 107.2(2) . .
C9 P3 O10 Na4 -140.1(2) . .
Na3 P3 O10 Na4 96.6(2) . .
O23 P3 O10 Na3 -112.54(17) . .
O24 P3 O10 Na3 10.62(16) . .
C9 P3 O10 Na3 123.25(17) . .
O14 P1 O12 Cu2 164.48(19) . .
O13 P1 O12 Cu2 -71.6(2) . .
C2 P1 O12 Cu2 41.2(3) . .
O14 P1 O12 Na1 -24.0(3) . .
O13 P1 O12 Na1 99.9(3) . .
C2 P1 O12 Na1 -147.3(3) . .
O11 Cu2 O12 P1 159.2(2) . .
N2 Cu2 O12 P1 -19.5(2) . .
Na1 Cu2 O12 P1 174.9(3) . .
O11 Cu2 O12 Na1 -15.69(12) . .
N2 Cu2 O12 Na1 165.59(12) . .
O14 P1 O13 C3 66.1(5) . .
O12 P1 O13 C3 -58.6(5) . .
C2 P1 O13 C3 -176.8(4) . .
O17 P2 O15 Cu4 176.01(18) . .
O16 P2 O15 Cu4 -61.0(2) . .
C13 P2 O15 Cu4 53.0(3) . .
O17 P2 O16 C6 -35.8(4) . .
O15 P2 O16 C6 -161.3(4) . .
C13 P2 O16 C6 82.7(4) . .
O21 P4 O20 Na1 111.6(6) . .
O22 P4 O20 Na1 -13.0(7) . .
C18 P4 O20 Na1 -123.4(6) . .
O20 P4 O21 Cu1 -178.45(19) . 1_565
O22 P4 O21 Cu1 -52.1(2) . 1_565
C18 P4 O21 Cu1 56.7(3) . 1_565
O20 P4 O22 C16 78.7(5) . .
O21 P4 O22 C16 -48.0(5) . .
C18 P4 O22 C16 -164.2(4) . .
O23 P3 O24 C10 -23.9(4) . .
O10 P3 O24 C10 -150.8(3) . .
C9 P3 O24 C10 94.3(4) . .
Na3 P3 O24 C10 -139.3(4) . .
O23 P3 O24 Na3 115.40(16) . .
O10 P3 O24 Na3 -11.50(17) . .
C9 P3 O24 Na3 -126.48(17) . .
Cu4 O7 N1 C5 14.0(4) . .
Cu3 O7 N1 C5 153.1(3) . .
Cu4 O7 N1 Cu1 -171.67(14) . .
Cu3 O7 N1 Cu1 -32.5(3) . .
Cu1 O2 N2 C1 -12.9(4) . .
Cu3 O2 N2 C1 -167.5(3) . .
Cu1 O2 N2 Cu2 164.46(16) . .
Cu3 O2 N2 Cu2 9.9(4) . .
Cu2 O3 N3 C8 -2.3(4) . .
Cu3 O3 N3 C8 -179.4(3) . .
Cu2 O3 N3 Cu5 -177.41(15) . .
Cu3 O3 N3 Cu5 5.5(4) . .
Cu5 O6 N4 C12 19.6(4) . .
Cu3 O6 N4 C12 139.3(3) . .
Cu1 O6 N4 C12 -97.1(3) 2_567 .
Cu5 O6 N4 Cu4 -158.19(15) . .
Cu3 O6 N4 Cu4 -38.5(3) . .
Cu1 O6 N4 Cu4 85.1(2) 2_567 .
Cu1 O1 C1 N2 8.7(5) . .
Cu1 O1 C1 C2 -169.2(3) . .
O2 N2 C1 O1 2.5(5) . .
Cu2 N2 C1 O1 -174.2(3) . .
O2 N2 C1 C2 -179.7(3) . .
Cu2 N2 C1 C2 3.6(6) . .
O1 C1 C2 P1 -160.1(3) . .
N2 C1 C2 P1 22.0(5) . .
O14 P1 C2 C1 -168.5(3) . .
O12 P1 C2 C1 -43.7(4) . .
O13 P1 C2 C1 73.7(4) . .
P1 O13 C3 C4 -179.1(4) . .
O7 N1 C5 O8 -2.7(5) . .
Cu1 N1 C5 O8 -175.3(3) . .
O7 N1 C5 C18 178.5(3) . 1_545
Cu1 N1 C5 C18 5.9(6) . 1_545
Cu4 O8 C5 N1 -9.6(5) . .
Cu4 O8 C5 C18 169.2(3) . 1_545
P2 O16 C6 C7 160.6(4) . .
Cu2 O11 C8 N3 0.4(5) . .
Na1 O11 C8 N3 147.8(3) . .
Cu2 O11 C8 C9 -176.6(3) . .
Na1 O11 C8 C9 -29.3(6) . .
O3 N3 C8 O11 1.2(5) . .
Cu5 N3 C8 O11 174.7(3) . .
O3 N3 C8 C9 178.3(3) . .
Cu5 N3 C8 C9 -8.2(6) . .
O11 C8 C9 P3 -143.7(3) . .
N3 C8 C9 P3 39.1(5) . .
O23 P3 C9 C8 -177.1(3) . .
O10 P3 C9 C8 -47.9(4) . .
O24 P3 C9 C8 62.7(4) . .
Na3 P3 C9 C8 12.3(4) . .
P3 O24 C10 C11 -85.3(5) . .
Na3 O24 C10 C11 143.0(4) . .
O6 N4 C12 O9 -3.0(5) . .
Cu4 N4 C12 O9 174.2(3) . .
O6 N4 C12 C13 175.4(3) . .
Cu4 N4 C12 C13 -7.5(6) . .
Cu5 O9 C12 N4 -15.3(5) . .
Na4 O9 C12 N4 161.0(4) . .
Cu5 O9 C12 C13 166.2(3) . .
Na4 O9 C12 C13 -17.4(8) . .
N4 C12 C13 P2 18.6(5) . .
O9 C12 C13 P2 -163.0(3) . .
O17 P2 C13 C12 -167.3(3) . .
O15 P2 C13 C12 -40.9(4) . .
O16 P2 C13 C12 73.0(4) . .
Cu3 O4 C14 O5 8.9(8) . .
Cu3 O4 C14 C15 -173.4(4) . .
Na3 O5 C14 O4 -171.4(4) . .
Cu5 O5 C14 O4 0.9(8) . .
Na3 O5 C14 C15 10.8(7) . .
Cu5 O5 C14 C15 -176.8(3) . .
P4 O22 C16 C17 178.9(4) . .
O20 P4 C18 C5 -161.6(3) . 1_565
O21 P4 C18 C5 -35.2(4) . 1_565
O22 P4 C18 C5 79.7(3) . 1_565
Na2 O29 C19 O30 164.4(4) 2_577 .
Na2 O29 C19 O30 48.4(6) 1_556 .
Na4 O29 C19 O30 -66.1(6) . .
Na2 O29 C19 C20 -15.2(5) 2_577 .
Na2 O29 C19 C20 -131.2(3) 1_556 .
Na4 O29 C19 C20 114.3(4) . .
